data_7047003
loop_
_publ_author_name
'Lorenz, Roxana'
'Kaifer, Elisabeth'
'Wadepohl, Hubert'
'Himmel, Hans-J\"org'

_publ_section_title
;
 Di- and tetranuclear transition metal complexes of a
 tetrakisguanidino-substituted phenazine dye by stepwise coordination.
;
_journal_issue 32
_journal_name_full 'Dalton transactions (Cambridge, England : 2003)'
_journal_page_first 11016
_journal_page_last 11029
_journal_paper_doi 10.1039/c8dt02176g
_journal_volume 47
_journal_year 2018
_chemical_formula_sum 'C33.8 H55.6 Cl8.6 Cu3 N14'
_chemical_formula_weight 1153.61
_space_group_crystal_system monoclinic
_space_group_IT_number 15
_space_group_name_Hall '-C 2yc'
_space_group_name_H-M_alt 'C 1 2/c 1'
_symmetry_space_group_name_Hall '-C 2yc'
_symmetry_space_group_name_H-M 'C 1 2/c 1'
_atom_sites_solution_hydrogens geom
_audit_creation_method SHELXL-2017/1
_audit_update_record
;
2018-06-27 deposited with the CCDC.
2018-07-11 downloaded from the CCDC.
;
_cell_angle_alpha 90
_cell_angle_beta 117.18(3)
_cell_angle_gamma 90
_cell_formula_units_Z 4
_cell_length_a 21.862(4)
_cell_length_b 24.311(5)
_cell_length_c 14.152(3)
_cell_measurement_reflns_used 15915
_cell_measurement_temperature 100
_cell_measurement_theta_max 26
_cell_measurement_theta_min 1
_cell_volume 6691(3)
_computing_cell_refinement 'DENZO/SKALEPACK (Bruker AXS, 1997-2009)'
_computing_data_collection 'COLLECT (Bruker AXS, 1997-2009)'
_computing_data_reduction 'DENZO/SKALEPACK (Bruker AXS, 1997-2009)'
_computing_molecular_graphics 'XPMA (Zsolnai, Huttner, 1994)'
_computing_publication_material 'SHELXL-2017/1 (Sheldrick, 2017)'
_computing_structure_refinement 'SHELXL-2017/1 (Sheldrick, 2017)'
_computing_structure_solution 'SHELXS-2014/7 (Sheldrick, 2014)'
_diffrn_ambient_temperature 100
_diffrn_measured_fraction_theta_full 0.999
_diffrn_measured_fraction_theta_max 0.999
_diffrn_measurement_device_type 'NONIUS KAPPA CCD'
_diffrn_measurement_method 'O-Scan    '
_diffrn_radiation_monochromator graphite
_diffrn_radiation_source 'fine-focus sealed tube'
_diffrn_radiation_type MoK\a
_diffrn_radiation_wavelength 0.71073
_diffrn_reflns_av_R_equivalents 0.1217
_diffrn_reflns_av_unetI/netI 0.1071
_diffrn_reflns_Laue_measured_fraction_full 0.999
_diffrn_reflns_Laue_measured_fraction_max 0.999
_diffrn_reflns_limit_h_max 28
_diffrn_reflns_limit_h_min -28
_diffrn_reflns_limit_k_max 31
_diffrn_reflns_limit_k_min -31
_diffrn_reflns_limit_l_max 18
_diffrn_reflns_limit_l_min -18
_diffrn_reflns_number 48995
_diffrn_reflns_point_group_measured_fraction_full 0.999
_diffrn_reflns_point_group_measured_fraction_max 0.999
_diffrn_reflns_theta_full 25.242
_diffrn_reflns_theta_max 27.500
_diffrn_reflns_theta_min 2.094
_exptl_absorpt_coefficient_mu 1.319
_exptl_absorpt_correction_T_max 0.879
_exptl_absorpt_correction_T_min 0.558
_exptl_absorpt_correction_type multi-scan
_exptl_absorpt_process_details SADABS
_exptl_crystal_colour black
_exptl_crystal_density_diffrn 1.145
_exptl_crystal_description plate
_exptl_crystal_F_000 2358
_exptl_crystal_size_max 0.500
_exptl_crystal_size_mid 0.200
_exptl_crystal_size_min 0.100
_refine_diff_density_max 1.551
_refine_diff_density_min -0.638
_refine_diff_density_rms 0.127
_refine_ls_extinction_method none
_refine_ls_goodness_of_fit_ref 1.047
_refine_ls_hydrogen_treatment constr
_refine_ls_matrix_type full
_refine_ls_number_parameters 288
_refine_ls_number_reflns 7694
_refine_ls_number_restraints 0
_refine_ls_restrained_S_all 1.047
_refine_ls_R_factor_all 0.1632
_refine_ls_R_factor_gt 0.0842
_refine_ls_shift/su_max 0.000
_refine_ls_shift/su_mean 0.000
_refine_ls_structure_factor_coef Fsqd
_refine_ls_weighting_details 'w=1/[\s^2^(Fo^2^)+(0.1557P)^2^+3.4672P] where P=(Fo^2^+2Fc^2^)/3'
_refine_ls_weighting_scheme calc
_refine_ls_wR_factor_gt 0.2351
_refine_ls_wR_factor_ref 0.2789
_reflns_Friedel_coverage 0.000
_reflns_number_gt 4019
_reflns_number_total 7694
_reflns_threshold_expression 'I > 2\s(I)'
_cod_data_source_file c8dt02176g2.cif
_cod_data_source_block rlgu11k3_sq
_cod_depositor_comments 'Adding full bibliography for 7047000--7047008.cif.'
_cod_original_formula_sum 'C33.80 H55.60 Cl8.60 Cu3 N14'
_cod_database_code 7047003
_shelx_shelxl_version_number 2017/1
_shelx_space_group_comment
;
The symmetry employed for this shelxl refinement is uniquely defined
by the following loop, which should always be used as a source of
symmetry information in preference to the above space-group names.
They are only intended as comments.
;
_shelx_estimated_absorpt_t_min 0.558
_shelx_estimated_absorpt_t_max 0.879

loop_
_space_group_symop_operation_xyz
'x, y, z'
'-x, y, -z+1/2'
'x+1/2, y+1/2, z'
'-x+1/2, y+1/2, -z+1/2'
'-x, -y, -z'
'x, -y, z-1/2'
'-x+1/2, -y+1/2, -z'
'x+1/2, -y+1/2, z-1/2'

loop_
_atom_site_label
_atom_site_type_symbol
_atom_site_fract_x
_atom_site_fract_y
_atom_site_fract_z
_atom_site_U_iso_or_equiv
_atom_site_adp_type
_atom_site_occupancy
_atom_site_site_symmetry_order
_atom_site_calc_flag
_atom_site_refinement_flags_posn
_atom_site_refinement_flags_adp
_atom_site_refinement_flags_occupancy
Cu1 Cu 0.32928(4) 0.10105(3) 0.20620(6) 0.0414(3) Uani 1 1 d . . .
Cu2 Cu 0.41255(8) 0.23577(6) 0.69839(11) 0.0425(5) Uani 0.5 1 d . . P
Cl1 Cl 0.31262(10) 0.11667(8) 0.03977(13) 0.0518(5) Uani 1 1 d . . .
Cl2 Cl 0.38999(10) 0.02357(7) 0.24016(12) 0.0481(5) Uani 1 1 d . . .
Cl3 Cl 0.48650(15) 0.22788(14) 0.8579(2) 0.0398(8) Uani 0.5 1 d . . P
N1 N 0.2477(3) 0.1430(2) 0.1943(4) 0.0416(13) Uani 1 1 d . . .
N2 N 0.1868(3) 0.2132(2) 0.0724(4) 0.0450(14) Uani 1 1 d . . .
N3 N 0.1595(3) 0.1218(3) 0.0293(4) 0.0519(15) Uani 1 1 d . . .
N4 N 0.3680(3) 0.1254(2) 0.3546(4) 0.0419(13) Uani 1 1 d . . .
N5 N 0.4133(3) 0.0720(2) 0.5098(4) 0.0448(14) Uani 1 1 d . . .
N6 N 0.4849(3) 0.1089(2) 0.4435(4) 0.0433(14) Uani 1 1 d . . .
N7 N 0.3163(3) 0.2419(2) 0.5856(4) 0.0462(14) Uani 1 1 d . . .
C1 C 0.2589(4) 0.1696(3) 0.2879(5) 0.0421(16) Uani 1 1 d . . .
C2 C 0.3251(4) 0.1588(3) 0.3763(5) 0.0426(16) Uani 1 1 d . . .
C3 C 0.3428(4) 0.1828(3) 0.4724(5) 0.0459(17) Uani 1 1 d . . .
H3 H 0.386167 0.176406 0.528420 0.055 Uiso 1 1 calc R U .
C4 C 0.2958(4) 0.2177(3) 0.4883(5) 0.0458(17) Uani 1 1 d . . .
C5 C 0.2295(4) 0.2264(3) 0.4032(5) 0.0476(17) Uani 1 1 d . . .
C6 C 0.2126(4) 0.2014(3) 0.3027(5) 0.0491(18) Uani 1 1 d . . .
H6 H 0.169136 0.206995 0.246258 0.059 Uiso 1 1 calc R U .
C7 C 0.1986(4) 0.1597(3) 0.0998(5) 0.0419(16) Uani 1 1 d . . .
C8 C 0.2427(4) 0.2536(3) 0.1236(5) 0.0526(19) Uani 1 1 d . . .
H8A H 0.239198 0.270512 0.182232 0.079 Uiso 1 1 calc R U .
H8B H 0.239023 0.281329 0.072904 0.079 Uiso 1 1 calc R U .
H8C H 0.286257 0.235332 0.148830 0.079 Uiso 1 1 calc R U .
C9 C 0.1182(5) 0.2355(4) 0.0048(6) 0.065(2) Uani 1 1 d . . .
H9A H 0.116140 0.248294 -0.060728 0.098 Uiso 1 1 calc R U .
H9B H 0.109114 0.265554 0.040609 0.098 Uiso 1 1 calc R U .
H9C H 0.084379 0.207239 -0.009711 0.098 Uiso 1 1 calc R U .
C10 C 0.1333(4) 0.1295(4) -0.0850(5) 0.061(2) Uani 1 1 d . . .
H10A H 0.144858 0.165745 -0.098599 0.092 Uiso 1 1 calc R U .
H10B H 0.084235 0.125150 -0.119759 0.092 Uiso 1 1 calc R U .
H10C H 0.153614 0.102651 -0.111876 0.092 Uiso 1 1 calc R U .
C11 C 0.1610(5) 0.0636(4) 0.0633(7) 0.073(2) Uani 1 1 d . . .
H11A H 0.120195 0.044979 0.013518 0.110 Uiso 1 1 calc R U .
H11B H 0.162947 0.062745 0.132501 0.110 Uiso 1 1 calc R U .
H11C H 0.200738 0.045473 0.065931 0.110 Uiso 1 1 calc R U .
C12 C 0.4213(4) 0.1021(3) 0.4351(5) 0.0438(17) Uani 1 1 d . . .
C13 C 0.4615(4) 0.0737(3) 0.6230(5) 0.0544(19) Uani 1 1 d . . .
H13A H 0.476918 0.037044 0.647880 0.082 Uiso 1 1 calc R U .
H13B H 0.438972 0.088856 0.661472 0.082 Uiso 1 1 calc R U .
H13C H 0.500273 0.096160 0.633901 0.082 Uiso 1 1 calc R U .
C14 C 0.3465(4) 0.0474(3) 0.4840(6) 0.0546(19) Uani 1 1 d . . .
H14A H 0.320202 0.072147 0.504018 0.082 Uiso 1 1 calc R U .
H14B H 0.353163 0.013378 0.522064 0.082 Uiso 1 1 calc R U .
H14C H 0.322144 0.040363 0.409043 0.082 Uiso 1 1 calc R U .
C15 C 0.5418(4) 0.0703(3) 0.4990(6) 0.058(2) Uani 1 1 d . . .
H15A H 0.576073 0.087336 0.562336 0.087 Uiso 1 1 calc R U .
H15B H 0.561789 0.060534 0.453435 0.087 Uiso 1 1 calc R U .
H15C H 0.524786 0.037832 0.517679 0.087 Uiso 1 1 calc R U .
C16 C 0.4946(4) 0.1482(3) 0.3756(6) 0.062(2) Uani 1 1 d . . .
H16A H 0.468168 0.180672 0.370048 0.093 Uiso 1 1 calc R U .
H16B H 0.479702 0.132483 0.306306 0.093 Uiso 1 1 calc R U .
H16C H 0.542419 0.157712 0.405012 0.093 Uiso 1 1 calc R U .
C21 C 0.7211(5) 0.0785(4) 0.7289(6) 0.059(2) Uani 0.9 1 d . . P
H21A H 0.707605 0.088524 0.655660 0.071 Uiso 0.9 1 calc R U P
H21B H 0.693683 0.047043 0.728380 0.071 Uiso 0.9 1 calc R U P
Cl4 Cl 0.70337(18) 0.13295(10) 0.7914(2) 0.0879(9) Uani 0.9 1 d . . P
Cl5 Cl 0.80849(15) 0.05939(12) 0.7900(2) 0.0924(9) Uani 0.9 1 d . . P

loop_
_atom_site_aniso_label
_atom_site_aniso_U_11
_atom_site_aniso_U_22
_atom_site_aniso_U_33
_atom_site_aniso_U_23
_atom_site_aniso_U_13
_atom_site_aniso_U_12
Cu1 0.0614(6) 0.0359(5) 0.0314(4) 0.0027(3) 0.0251(4) 0.0096(4)
Cu2 0.0478(10) 0.0338(9) 0.0240(7) -0.0088(6) -0.0025(7) 0.0231(7)
Cl1 0.0722(13) 0.0548(11) 0.0358(9) 0.0075(7) 0.0311(9) 0.0170(9)
Cl2 0.0670(12) 0.0384(9) 0.0395(9) 0.0001(7) 0.0248(9) 0.0139(8)
Cl3 0.0284(16) 0.067(2) 0.0277(14) 0.0072(14) 0.0159(13) 0.0113(15)
N1 0.060(4) 0.038(3) 0.027(3) -0.003(2) 0.020(3) 0.011(3)
N2 0.063(4) 0.038(3) 0.031(3) 0.009(2) 0.019(3) 0.012(3)
N3 0.070(4) 0.051(4) 0.034(3) -0.004(3) 0.023(3) 0.000(3)
N4 0.054(4) 0.038(3) 0.037(3) 0.007(2) 0.024(3) 0.016(3)
N5 0.060(4) 0.045(3) 0.032(3) 0.009(2) 0.023(3) 0.011(3)
N6 0.055(4) 0.038(3) 0.036(3) -0.002(2) 0.020(3) -0.001(3)
N7 0.060(4) 0.042(3) 0.035(3) 0.007(2) 0.020(3) 0.017(3)
C1 0.064(5) 0.036(3) 0.035(3) 0.008(3) 0.030(3) 0.015(3)
C2 0.059(4) 0.033(4) 0.032(3) 0.005(3) 0.018(3) 0.007(3)
C3 0.057(4) 0.042(4) 0.037(3) 0.006(3) 0.020(3) 0.023(3)
C4 0.069(5) 0.040(4) 0.028(3) 0.007(3) 0.023(3) 0.019(4)
C5 0.066(5) 0.044(4) 0.038(4) 0.006(3) 0.028(4) 0.017(4)
C6 0.069(5) 0.042(4) 0.030(3) 0.005(3) 0.018(3) 0.014(4)
C7 0.060(4) 0.043(4) 0.029(3) 0.001(3) 0.025(3) 0.011(3)
C8 0.082(6) 0.037(4) 0.039(4) 0.002(3) 0.027(4) 0.006(4)
C9 0.081(6) 0.079(6) 0.041(4) 0.014(4) 0.032(4) 0.030(5)
C10 0.066(5) 0.076(6) 0.034(4) -0.007(4) 0.016(4) 0.006(4)
C11 0.103(7) 0.060(5) 0.059(5) -0.010(4) 0.038(5) -0.016(5)
C12 0.069(5) 0.033(3) 0.034(3) -0.004(3) 0.028(4) 0.008(3)
C13 0.064(5) 0.054(5) 0.043(4) 0.009(3) 0.022(4) 0.015(4)
C14 0.072(5) 0.053(5) 0.046(4) 0.009(3) 0.033(4) 0.010(4)
C15 0.050(5) 0.058(5) 0.058(5) 0.014(4) 0.019(4) 0.012(4)
C16 0.070(5) 0.070(5) 0.055(5) 0.017(4) 0.036(4) -0.002(4)
C21 0.085(7) 0.053(5) 0.034(4) 0.000(4) 0.022(4) -0.005(5)
Cl4 0.157(3) 0.0489(14) 0.0941(19) -0.0058(13) 0.089(2) -0.0126(16)
Cl5 0.091(2) 0.080(2) 0.095(2) 0.0279(16) 0.0323(16) 0.0008(16)

loop_
_atom_type_symbol
_atom_type_description
_atom_type_scat_dispersion_real
_atom_type_scat_dispersion_imag
_atom_type_scat_source
C C 0.0033 0.0016 'International Tables Vol C Tables 4.2.6.8 and 6.1.1.4'
H H 0.0000 0.0000 'International Tables Vol C Tables 4.2.6.8 and 6.1.1.4'
N N 0.0061 0.0033 'International Tables Vol C Tables 4.2.6.8 and 6.1.1.4'
Cl Cl 0.1484 0.1585 'International Tables Vol C Tables 4.2.6.8 and 6.1.1.4'
Cu Cu 0.3201 1.2651 'International Tables Vol C Tables 4.2.6.8 and 6.1.1.4'

loop_
_geom_angle_atom_site_label_1
_geom_angle_atom_site_label_2
_geom_angle_atom_site_label_3
_geom_angle
_geom_angle_site_symmetry_1
_geom_angle_site_symmetry_3
N4 Cu1 N1 82.4(2) . .
N4 Cu1 Cl2 95.83(16) . .
N1 Cu1 Cl2 150.82(17) . .
N4 Cu1 Cl1 148.79(18) . .
N1 Cu1 Cl1 96.60(15) . .
Cl2 Cu1 Cl1 99.47(7) . .
N7 Cu2 Cl3 152.3(2) . .
N7 Cu2 Cl3 118.87(18) . 2_656
Cl3 Cu2 Cl3 88.76(11) . 2_656
Cu2 Cl3 Cu2 90.49(11) . 2_656
C7 N1 C1 121.4(5) . .
C7 N1 Cu1 121.1(4) . .
C1 N1 Cu1 113.4(4) . .
C7 N2 C9 123.3(6) . .
C7 N2 C8 119.6(6) . .
C9 N2 C8 116.5(6) . .
C7 N3 C10 122.0(6) . .
C7 N3 C11 120.0(6) . .
C10 N3 C11 114.8(6) . .
C12 N4 C2 118.8(5) . .
C12 N4 Cu1 124.6(4) . .
C2 N4 Cu1 114.3(4) . .
C12 N5 C13 123.6(6) . .
C12 N5 C14 119.7(6) . .
C13 N5 C14 114.9(5) . .
C12 N6 C16 118.9(6) . .
C12 N6 C15 123.7(6) . .
C16 N6 C15 115.8(6) . .
C5 N7 C4 116.7(6) 7_556 .
C5 N7 Cu2 121.9(5) 7_556 .
C4 N7 Cu2 121.1(5) . .
C6 C1 N1 126.1(6) . .
C6 C1 C2 119.6(6) . .
N1 C1 C2 114.2(5) . .
C3 C2 N4 124.3(6) . .
C3 C2 C1 120.1(6) . .
N4 C2 C1 115.6(5) . .
C2 C3 C4 121.0(6) . .
C2 C3 H3 119.5 . .
C4 C3 H3 119.5 . .
N7 C4 C5 122.0(6) . .
N7 C4 C3 119.0(6) . .
C5 C4 C3 119.0(6) . .
N7 C5 C4 121.3(6) 7_556 .
N7 C5 C6 119.8(7) 7_556 .
C4 C5 C6 118.8(6) . .
C1 C6 C5 121.3(7) . .
C1 C6 H6 119.4 . .
C5 C6 H6 119.4 . .
N3 C7 N1 118.9(6) . .
N3 C7 N2 118.4(6) . .
N1 C7 N2 122.7(6) . .
N2 C8 H8A 109.5 . .
N2 C8 H8B 109.5 . .
H8A C8 H8B 109.5 . .
N2 C8 H8C 109.5 . .
H8A C8 H8C 109.5 . .
H8B C8 H8C 109.5 . .
N2 C9 H9A 109.5 . .
N2 C9 H9B 109.5 . .
H9A C9 H9B 109.5 . .
N2 C9 H9C 109.5 . .
H9A C9 H9C 109.5 . .
H9B C9 H9C 109.5 . .
N3 C10 H10A 109.5 . .
N3 C10 H10B 109.5 . .
H10A C10 H10B 109.5 . .
N3 C10 H10C 109.5 . .
H10A C10 H10C 109.5 . .
H10B C10 H10C 109.5 . .
N3 C11 H11A 109.5 . .
N3 C11 H11B 109.5 . .
H11A C11 H11B 109.5 . .
N3 C11 H11C 109.5 . .
H11A C11 H11C 109.5 . .
H11B C11 H11C 109.5 . .
N4 C12 N6 119.2(6) . .
N4 C12 N5 121.4(7) . .
N6 C12 N5 119.3(6) . .
N5 C13 H13A 109.5 . .
N5 C13 H13B 109.5 . .
H13A C13 H13B 109.5 . .
N5 C13 H13C 109.5 . .
H13A C13 H13C 109.5 . .
H13B C13 H13C 109.5 . .
N5 C14 H14A 109.5 . .
N5 C14 H14B 109.5 . .
H14A C14 H14B 109.5 . .
N5 C14 H14C 109.5 . .
H14A C14 H14C 109.5 . .
H14B C14 H14C 109.5 . .
N6 C15 H15A 109.5 . .
N6 C15 H15B 109.5 . .
H15A C15 H15B 109.5 . .
N6 C15 H15C 109.5 . .
H15A C15 H15C 109.5 . .
H15B C15 H15C 109.5 . .
N6 C16 H16A 109.5 . .
N6 C16 H16B 109.5 . .
H16A C16 H16B 109.5 . .
N6 C16 H16C 109.5 . .
H16A C16 H16C 109.5 . .
H16B C16 H16C 109.5 . .
Cl4 C21 Cl5 113.4(5) . .
Cl4 C21 H21A 108.9 . .
Cl5 C21 H21A 108.9 . .
Cl4 C21 H21B 108.9 . .
Cl5 C21 H21B 108.9 . .
H21A C21 H21B 107.7 . .

loop_
_geom_bond_atom_site_label_1
_geom_bond_atom_site_label_2
_geom_bond_distance
_geom_bond_site_symmetry_2
Cu1 N4 1.964(5) .
Cu1 N1 1.994(5) .
Cu1 Cl2 2.2266(18) .
Cu1 Cl1 2.2451(18) .
Cu2 N7 1.982(6) .
Cu2 Cl3 2.100(3) .
Cu2 Cl3 2.673(3) 2_656
N1 C7 1.340(8) .
N1 C1 1.392(8) .
N2 C7 1.348(8) .
N2 C9 1.465(9) .
N2 C8 1.475(9) .
N3 C7 1.340(8) .
N3 C10 1.461(8) .
N3 C11 1.491(10) .
N4 C12 1.329(8) .
N4 C2 1.375(8) .
N5 C12 1.360(8) .
N5 C13 1.462(9) .
N5 C14 1.464(9) .
N6 C12 1.350(9) .
N6 C16 1.438(9) .
N6 C15 1.467(9) .
N7 C5 1.329(9) 7_556
N7 C4 1.370(8) .
C1 C6 1.362(9) .
C1 C2 1.441(9) .
C2 C3 1.365(9) .
C3 C4 1.427(9) .
C3 H3 0.9300 .
C4 C5 1.415(10) .
C5 C6 1.432(9) .
C6 H6 0.9300 .
C8 H8A 0.9600 .
C8 H8B 0.9600 .
C8 H8C 0.9600 .
C9 H9A 0.9600 .
C9 H9B 0.9600 .
C9 H9C 0.9600 .
C10 H10A 0.9600 .
C10 H10B 0.9600 .
C10 H10C 0.9600 .
C11 H11A 0.9600 .
C11 H11B 0.9600 .
C11 H11C 0.9600 .
C13 H13A 0.9600 .
C13 H13B 0.9600 .
C13 H13C 0.9600 .
C14 H14A 0.9600 .
C14 H14B 0.9600 .
C14 H14C 0.9600 .
C15 H15A 0.9600 .
C15 H15B 0.9600 .
C15 H15C 0.9600 .
C16 H16A 0.9600 .
C16 H16B 0.9600 .
C16 H16C 0.9600 .
C21 Cl4 1.732(9) .
C21 Cl5 1.761(9) .
C21 H21A 0.9700 .
C21 H21B 0.9700 .

loop_
_geom_torsion_atom_site_label_1
_geom_torsion_atom_site_label_2
_geom_torsion_atom_site_label_3
_geom_torsion_atom_site_label_4
_geom_torsion
_geom_torsion_site_symmetry_1
_geom_torsion_site_symmetry_4
C7 N1 C1 C6 22.0(11) . .
Cu1 N1 C1 C6 179.6(6) . .
C7 N1 C1 C2 -161.4(6) . .
Cu1 N1 C1 C2 -3.9(7) . .
C12 N4 C2 C3 20.1(10) . .
Cu1 N4 C2 C3 -176.2(5) . .
C12 N4 C2 C1 -162.7(6) . .
Cu1 N4 C2 C1 1.0(7) . .
C6 C1 C2 C3 -3.9(10) . .
N1 C1 C2 C3 179.3(6) . .
C6 C1 C2 N4 178.8(6) . .
N1 C1 C2 N4 2.0(9) . .
N4 C2 C3 C4 178.9(6) . .
C1 C2 C3 C4 1.8(10) . .
C5 N7 C4 C5 0.7(11) 7_556 .
Cu2 N7 C4 C5 -173.2(5) . .
C5 N7 C4 C3 -179.4(6) 7_556 .
Cu2 N7 C4 C3 6.8(9) . .
C2 C3 C4 N7 -178.7(6) . .
C2 C3 C4 C5 1.2(11) . .
N7 C4 C5 N7 -0.7(12) . 7_556
C3 C4 C5 N7 179.4(6) . 7_556
N7 C4 C5 C6 177.7(6) . .
C3 C4 C5 C6 -2.2(10) . .
N1 C1 C6 C5 179.3(6) . .
C2 C1 C6 C5 2.9(11) . .
N7 C5 C6 C1 178.6(7) 7_556 .
C4 C5 C6 C1 0.2(11) . .
C10 N3 C7 N1 -146.4(7) . .
C11 N3 C7 N1 12.3(10) . .
C10 N3 C7 N2 33.6(10) . .
C11 N3 C7 N2 -167.7(7) . .
C1 N1 C7 N3 -137.5(7) . .
Cu1 N1 C7 N3 66.6(8) . .
C1 N1 C7 N2 42.5(10) . .
Cu1 N1 C7 N2 -113.4(6) . .
C9 N2 C7 N3 34.1(9) . .
C8 N2 C7 N3 -154.8(6) . .
C9 N2 C7 N1 -145.8(6) . .
C8 N2 C7 N1 25.2(9) . .
C2 N4 C12 N6 -126.2(6) . .
Cu1 N4 C12 N6 72.0(8) . .
C2 N4 C12 N5 53.0(9) . .
Cu1 N4 C12 N5 -108.9(6) . .
C16 N6 C12 N4 9.8(9) . .
C15 N6 C12 N4 -155.2(6) . .
C16 N6 C12 N5 -169.4(6) . .
C15 N6 C12 N5 25.7(9) . .
C13 N5 C12 N4 -140.7(7) . .
C14 N5 C12 N4 23.1(9) . .
C13 N5 C12 N6 38.5(9) . .
C14 N5 C12 N6 -157.7(6) . .
